data_4117977
loop_
_publ_author_name
'Aakarsh Saxena'
'Bonnie Choi'
'Hon Wai Lam'

_publ_section_title
;
 Enantioselective Copper-Catalyzed Reductive Coupling of Alkenylazaarenes
 with Ketones
;
_journal_name_full 'Journal of the American Chemical Society'
_journal_page_first 8428
_journal_page_last 8431
_journal_paper_doi 10.1021/ja3036916
_journal_volume 134
_journal_year 2012
_chemical_absolute_configuration ad
_chemical_formula_moiety 'C20 H19 N O2 S'
_chemical_formula_sum 'C20 H19 N O2 S'
_chemical_formula_weight 337.42
_chemical_name_systematic
;
 ?
;
_space_group_IT_number 19
_symmetry_cell_setting orthorhombic
_symmetry_space_group_name_Hall 'P 2ac 2ab'
_symmetry_space_group_name_H-M 'P 21 21 21'
_atom_sites_solution_hydrogens difmap
_atom_sites_solution_primary direct
_atom_sites_solution_secondary difmap
_audit_creation_method SHELXL-97
_cell_angle_alpha 90.00
_cell_angle_beta 90.00
_cell_angle_gamma 90.00
_cell_formula_units_Z 4
_cell_length_a 7.43750(10)
_cell_length_b 14.16360(10)
_cell_length_c 16.38310(10)
_cell_measurement_reflns_used 87886
_cell_measurement_temperature 120(2)
_cell_measurement_theta_max 76.4889
_cell_measurement_theta_min 3.1175
_cell_volume 1725.82(3)
_computing_cell_refinement 'CrysAlisPro (Agilent Technologies, 2011)'
_computing_data_collection 'CrysAlisPro (Agilent Technologies, 2011)'
_computing_data_reduction 'CrysAlisPro (Agilent Technologies, 2011)'
_computing_molecular_graphics 'ORTEP3 for Windows (Farrugia, 1997)'
_computing_publication_material 'SHELXTL (Sheldrick, 2008) and local programs'
_computing_structure_refinement 'SHELXTL (Sheldrick, 2008)'
_computing_structure_solution 'SHELXTL (Sheldrick, 2008)'
_diffrn_ambient_temperature 120(2)
_diffrn_detector_area_resol_mean 10.3147
_diffrn_measured_fraction_theta_full 0.999
_diffrn_measured_fraction_theta_max 0.999
_diffrn_measurement_device_type 'Agilent Technologies SuperNova'
_diffrn_measurement_method '\w scans'
_diffrn_radiation_monochromator 'mirror optics'
_diffrn_radiation_source microsource
_diffrn_radiation_type CuK\a
_diffrn_radiation_wavelength 1.54178
_diffrn_reflns_av_R_equivalents 0.0320
_diffrn_reflns_av_sigmaI/netI 0.0071
_diffrn_reflns_limit_h_max 9
_diffrn_reflns_limit_h_min -9
_diffrn_reflns_limit_k_max 17
_diffrn_reflns_limit_k_min -17
_diffrn_reflns_limit_l_max 20
_diffrn_reflns_limit_l_min -20
_diffrn_reflns_number 101938
_diffrn_reflns_theta_full 76.68
_diffrn_reflns_theta_max 76.68
_diffrn_reflns_theta_min 4.13
_exptl_absorpt_coefficient_mu 1.753
_exptl_absorpt_correction_T_max 0.7596
_exptl_absorpt_correction_T_min 0.5963
_exptl_absorpt_correction_type analytical
_exptl_absorpt_process_details
;
CrysAlisPro, Agilent Technologies,
Version 1.171.35.19 (release 27-10-2011 CrysAlis171 .NET)
(compiled Oct 27 2011,15:02:11)
Analytical numeric absorption correction using a multifaceted crystal
   model based on expressions derived by R.C. Clark & J.S. Reid.
(Clark, R. C. & Reid, J. S. (1995). Acta Cryst. A51, 887-897)
;
_exptl_crystal_colour colourless
_exptl_crystal_density_diffrn 1.299
_exptl_crystal_description block
_exptl_crystal_F_000 712
_exptl_crystal_size_max 0.33
_exptl_crystal_size_mid 0.23
_exptl_crystal_size_min 0.17
_refine_diff_density_max 0.156
_refine_diff_density_min -0.134
_refine_diff_density_rms 0.030
_refine_ls_abs_structure_details 'Flack H D (1983), Acta Cryst. A39, 876-881, 1541 Friedel pairs'
_refine_ls_abs_structure_Flack 0.000(9)
_refine_ls_extinction_coef 0.0012(2)
_refine_ls_extinction_expression Fc^*^=kFc[1+0.001xFc^2^\l^3^/sin(2\q)]^-1/4^
_refine_ls_extinction_method SHELXL
_refine_ls_goodness_of_fit_ref 1.058
_refine_ls_hydrogen_treatment refall
_refine_ls_matrix_type full
_refine_ls_number_parameters 295
_refine_ls_number_reflns 3633
_refine_ls_number_restraints 0
_refine_ls_restrained_S_all 1.058
_refine_ls_R_factor_all 0.0212
_refine_ls_R_factor_gt 0.0212
_refine_ls_shift/su_max 0.001
_refine_ls_shift/su_mean 0.000
_refine_ls_structure_factor_coef Fsqd
_refine_ls_weighting_details 'calc w=1/[\s^2^(Fo^2^)+(0.0384P)^2^+0.2393P] where P=(Fo^2^+2Fc^2^)/3'
_refine_ls_weighting_scheme calc
_refine_ls_wR_factor_gt 0.0586
_refine_ls_wR_factor_ref 0.0587
_reflns_number_gt 3629
_reflns_number_total 3633
_reflns_threshold_expression I>2\s(I)
_cod_data_source_file ja3036916_si_006.cif
_cod_data_source_block hl2005
_cod_database_code 4117977

loop_
_symmetry_equiv_pos_as_xyz
'x, y, z'
'-x+1/2, -y, z+1/2'
'-x, y+1/2, -z+1/2'
'x+1/2, -y+1/2, -z'

loop_
_atom_site_label
_atom_site_type_symbol
_atom_site_fract_x
_atom_site_fract_y
_atom_site_fract_z
_atom_site_U_iso_or_equiv
_atom_site_adp_type
_atom_site_occupancy
_atom_site_symmetry_multiplicity
_atom_site_calc_flag
S1 S 0.04176(4) 0.388826(17) 0.275287(17) 0.02520(8) Uani 1 1 d
O1 O 0.07839(11) 0.08310(5) 0.19234(5) 0.02401(17) Uani 1 1 d
H1O H 0.016(2) 0.1052(10) 0.2293(9) 0.026(3) Uiso 1 1 d
O2 O 0.17176(11) 0.13778(6) -0.02378(5) 0.02797(17) Uani 1 1 d
N1 N -0.04904(13) 0.21709(6) 0.29808(5) 0.02064(17) Uani 1 1 d
C1 C 0.07940(14) 0.26899(7) 0.26675(6) 0.0203(2) Uani 1 1 d
C2 C -0.15776(16) 0.36679(8) 0.32365(7) 0.0256(2) Uani 1 1 d
H2 H -0.227(2) 0.4165(12) 0.3412(9) 0.035(4) Uiso 1 1 d
C3 C -0.18549(14) 0.27190(7) 0.33049(6) 0.0207(2) Uani 1 1 d
C4 C 0.24033(13) 0.22851(7) 0.22315(6) 0.01974(19) Uani 1 1 d
H4 H 0.3049(18) 0.1892(9) 0.2649(8) 0.022(3) Uiso 1 1 d
C5 C 0.36880(16) 0.30523(8) 0.19320(7) 0.0251(2) Uani 1 1 d
H5A H 0.407(2) 0.3417(11) 0.2400(9) 0.032(4) Uiso 1 1 d
H5B H 0.310(2) 0.3476(11) 0.1536(9) 0.028(4) Uiso 1 1 d
H5C H 0.474(2) 0.2804(12) 0.1663(10) 0.037(4) Uiso 1 1 d
C6 C 0.17153(13) 0.16090(7) 0.15475(6) 0.01899(19) Uani 1 1 d
C7 C 0.32394(14) 0.11575(7) 0.10655(6) 0.0207(2) Uani 1 1 d
C8 C 0.31311(14) 0.10552(7) 0.02174(7) 0.0222(2) Uani 1 1 d
C9 C 0.00937(15) 0.15167(9) 0.02218(7) 0.0281(2) Uani 1 1 d
H9A H -0.031(2) 0.0907(10) 0.0380(9) 0.028(3) Uiso 1 1 d
H9B H -0.0796(19) 0.1815(10) -0.0157(9) 0.026(3) Uiso 1 1 d
C10 C 0.04432(15) 0.21222(8) 0.09625(6) 0.0236(2) Uani 1 1 d
H6A H 0.093(2) 0.2718(11) 0.0780(9) 0.030(4) Uiso 1 1 d
H10B H -0.065(2) 0.2242(10) 0.1236(9) 0.028(3) Uiso 1 1 d
C11 C 0.47480(16) 0.07887(8) 0.14570(7) 0.0263(2) Uani 1 1 d
H11 H 0.483(2) 0.0843(11) 0.2050(10) 0.038(4) Uiso 1 1 d
C12 C 0.61157(16) 0.03491(9) 0.10297(8) 0.0312(3) Uani 1 1 d
H12 H 0.713(2) 0.0108(12) 0.1338(10) 0.036(4) Uiso 1 1 d
C13 C 0.59805(16) 0.02540(8) 0.01872(8) 0.0304(3) Uani 1 1 d
H13 H 0.690(2) -0.0052(11) -0.0094(10) 0.033(4) Uiso 1 1 d
C14 C 0.44963(17) 0.06005(8) -0.02179(7) 0.0277(2) Uani 1 1 d
H14 H 0.434(2) 0.0521(12) -0.0802(10) 0.041(4) Uiso 1 1 d
C15 C -0.34420(14) 0.22626(7) 0.36713(6) 0.0212(2) Uani 1 1 d
C16 C -0.47878(16) 0.28018(8) 0.40423(6) 0.0253(2) Uani 1 1 d
H16 H -0.463(2) 0.3466(12) 0.4058(9) 0.036(4) Uiso 1 1 d
C17 C -0.62832(16) 0.23785(9) 0.43864(7) 0.0303(2) Uani 1 1 d
H17 H -0.722(3) 0.2764(13) 0.4620(11) 0.048(5) Uiso 1 1 d
C18 C -0.64683(17) 0.14019(9) 0.43676(8) 0.0323(3) Uani 1 1 d
H18 H -0.753(2) 0.1102(12) 0.4581(9) 0.040(4) Uiso 1 1 d
C19 C -0.51503(17) 0.08558(8) 0.39968(7) 0.0297(2) Uani 1 1 d
H19 H -0.534(2) 0.0178(13) 0.3979(10) 0.045(4) Uiso 1 1 d
C20 C -0.36428(16) 0.12804(8) 0.36538(7) 0.0245(2) Uani 1 1 d
H20 H -0.274(2) 0.0918(11) 0.3400(9) 0.029(4) Uiso 1 1 d

loop_
_atom_site_aniso_label
_atom_site_aniso_U_11
_atom_site_aniso_U_22
_atom_site_aniso_U_33
_atom_site_aniso_U_23
_atom_site_aniso_U_13
_atom_site_aniso_U_12
S1 0.02647(13) 0.01603(12) 0.03309(13) -0.00312(9) 0.00526(10) -0.00293(9)
O1 0.0258(4) 0.0159(3) 0.0303(4) -0.0017(3) 0.0080(3) -0.0020(3)
O2 0.0268(4) 0.0346(4) 0.0225(3) -0.0031(3) -0.0013(3) 0.0006(3)
N1 0.0223(4) 0.0191(4) 0.0205(4) 0.0000(3) 0.0006(3) 0.0002(4)
C1 0.0233(5) 0.0174(4) 0.0201(5) -0.0014(4) -0.0022(4) -0.0008(3)
C2 0.0267(5) 0.0203(5) 0.0298(5) -0.0032(4) 0.0054(4) -0.0001(4)
C3 0.0228(5) 0.0204(5) 0.0188(4) -0.0018(4) -0.0012(4) 0.0010(4)
C4 0.0202(5) 0.0183(5) 0.0208(4) 0.0002(4) -0.0005(4) -0.0013(4)
C5 0.0241(5) 0.0237(5) 0.0276(5) -0.0020(4) 0.0022(4) -0.0060(4)
C6 0.0188(5) 0.0163(4) 0.0219(4) -0.0001(4) 0.0004(4) -0.0003(4)
C7 0.0200(5) 0.0157(4) 0.0264(5) -0.0003(4) 0.0025(4) -0.0015(4)
C8 0.0221(5) 0.0180(4) 0.0266(5) -0.0009(4) 0.0015(4) -0.0050(4)
C9 0.0222(5) 0.0360(6) 0.0262(5) -0.0049(4) -0.0032(4) 0.0011(4)
C10 0.0221(5) 0.0239(5) 0.0246(5) -0.0019(4) -0.0023(4) 0.0051(4)
C11 0.0242(5) 0.0246(5) 0.0302(5) 0.0004(4) 0.0000(4) 0.0024(4)
C12 0.0227(5) 0.0279(6) 0.0431(7) 0.0018(5) 0.0021(5) 0.0040(5)
C13 0.0252(5) 0.0226(5) 0.0435(7) -0.0049(5) 0.0130(5) -0.0011(4)
C14 0.0295(5) 0.0231(5) 0.0306(5) -0.0052(4) 0.0082(5) -0.0073(4)
C15 0.0229(5) 0.0232(5) 0.0174(4) 0.0023(4) -0.0017(4) -0.0007(4)
C16 0.0279(5) 0.0263(5) 0.0216(5) -0.0014(4) 0.0012(4) 0.0005(4)
C17 0.0288(6) 0.0378(6) 0.0243(5) -0.0006(5) 0.0056(5) 0.0005(5)
C18 0.0295(6) 0.0393(6) 0.0281(5) 0.0078(5) 0.0045(5) -0.0061(5)
C19 0.0322(6) 0.0265(5) 0.0302(5) 0.0075(4) -0.0011(5) -0.0038(5)
C20 0.0262(5) 0.0225(5) 0.0248(5) 0.0033(4) 0.0001(4) -0.0001(4)

loop_
_atom_type_symbol
_atom_type_description
_atom_type_scat_dispersion_real
_atom_type_scat_dispersion_imag
_atom_type_scat_source
C C 0.0181 0.0091 'International Tables Vol C Tables 4.2.6.8 and 6.1.1.4'
H H 0.0000 0.0000 'International Tables Vol C Tables 4.2.6.8 and 6.1.1.4'
N N 0.0311 0.0180 'International Tables Vol C Tables 4.2.6.8 and 6.1.1.4'
O O 0.0492 0.0322 'International Tables Vol C Tables 4.2.6.8 and 6.1.1.4'
S S 0.3331 0.5567 'International Tables Vol C Tables 4.2.6.8 and 6.1.1.4'

loop_
_geom_angle_atom_site_label_1
_geom_angle_atom_site_label_2
_geom_angle_atom_site_label_3
_geom_angle
C1 S1 C2 89.93(5)
H1O O1 C6 107.1(10)
C8 O2 C9 113.96(8)
C1 N1 C3 111.74(9)
S1 C1 N1 113.69(8)
S1 C1 C4 122.77(7)
N1 C1 C4 123.46(9)
S1 C2 H2 119.6(10)
S1 C2 C3 110.41(8)
H2 C2 C3 130.0(10)
N1 C3 C2 114.23(10)
N1 C3 C15 119.84(9)
C2 C3 C15 125.92(10)
C1 C4 H4 105.5(8)
C1 C4 C5 112.23(8)
C1 C4 C6 108.26(8)
H4 C4 C5 108.3(8)
H4 C4 C6 107.8(8)
C5 C4 C6 114.26(9)
C4 C5 H5A 108.1(9)
C4 C5 H5B 111.6(9)
C4 C5 H5C 113.3(10)
H5A C5 H5B 109.1(12)
H5A C5 H5C 108.3(13)
H5B C5 H5C 106.3(12)
O1 C6 C4 108.68(8)
O1 C6 C7 104.99(8)
O1 C6 C10 109.51(8)
C4 C6 C7 112.72(8)
C4 C6 C10 111.16(8)
C7 C6 C10 109.57(8)
C6 C7 C8 121.05(9)
C6 C7 C11 121.20(9)
C8 C7 C11 117.67(10)
O2 C8 C7 123.44(10)
O2 C8 C14 115.73(10)
C7 C8 C14 120.83(11)
O2 C9 H9A 106.5(9)
O2 C9 H9B 106.8(8)
O2 C9 C10 110.77(9)
H9A C9 H9B 110.1(12)
H9A C9 C10 110.6(9)
H9B C9 C10 111.8(8)
C6 C10 C9 109.89(9)
C6 C10 H6A 112.1(9)
C6 C10 H10B 108.7(9)
C9 C10 H6A 108.2(9)
C9 C10 H10B 109.5(9)
H6A C10 H10B 108.3(12)
C7 C11 H11 118.7(10)
C7 C11 C12 121.85(11)
H11 C11 C12 119.5(10)
C11 C12 H12 117.8(10)
C11 C12 C13 119.54(11)
H12 C12 C13 122.6(10)
C12 C13 H13 118.8(10)
C12 C13 C14 120.09(10)
H13 C13 C14 121.1(10)
C8 C14 C13 120.00(11)
C8 C14 H14 118.1(10)
C13 C14 H14 121.9(10)
C3 C15 C16 120.72(10)
C3 C15 C20 120.88(10)
C16 C15 C20 118.40(10)
C15 C16 H16 117.8(10)
C15 C16 C17 121.06(11)
H16 C16 C17 121.1(10)
C16 C17 H17 119.7(11)
C16 C17 C18 120.11(11)
H17 C17 C18 120.1(11)
C17 C18 H18 120.8(10)
C17 C18 C19 119.60(11)
H18 C18 C19 119.5(10)
C18 C19 H19 117.6(11)
C18 C19 C20 120.33(11)
H19 C19 C20 122.0(11)
C15 C20 C19 120.50(11)
C15 C20 H20 118.3(9)
C19 C20 H20 121.2(9)

loop_
_geom_bond_atom_site_label_1
_geom_bond_atom_site_label_2
_geom_bond_distance
S1 C1 1.7259(10)
S1 C2 1.7110(12)
O1 H1O 0.825(15)
O1 C6 1.4398(12)
O2 C8 1.3676(13)
O2 C9 1.4369(14)
N1 C1 1.3101(13)
N1 C3 1.3836(14)
C1 C4 1.5072(14)
C2 H2 0.920(17)
C2 C3 1.3642(15)
C3 C15 1.4737(14)
C4 H4 1.004(14)
C4 C5 1.5279(14)
C4 C6 1.5604(14)
C5 H5A 0.967(15)
C5 H5B 0.986(15)
C5 H5C 0.965(17)
C6 C7 1.5223(14)
C6 C10 1.5304(14)
C7 C8 1.3993(15)
C7 C11 1.3941(15)
C8 C14 1.3980(15)
C9 H9A 0.951(15)
C9 H9B 1.001(14)
C9 C10 1.5084(15)
C10 H6A 0.966(16)
C10 H10B 0.946(15)
C11 H11 0.977(16)
C11 C12 1.3829(16)
C12 H12 0.969(16)
C12 C13 1.3904(19)
C13 H13 0.934(16)
C13 C14 1.3784(18)
C14 H14 0.971(16)
C15 C16 1.3980(15)
C15 C20 1.3994(15)
C16 H16 0.949(16)
C16 C17 1.3836(17)
C17 H17 0.963(19)
C17 C18 1.3905(19)
C18 H18 0.965(17)
C18 C19 1.3886(19)
C19 H19 0.970(18)
C19 C20 1.3910(16)
C20 H20 0.943(16)

loop_
_geom_hbond_atom_site_label_D
_geom_hbond_atom_site_label_H
_geom_hbond_atom_site_label_A
_geom_hbond_distance_DH
_geom_hbond_distance_HA
_geom_hbond_distance_DA
_geom_hbond_angle_DHA
O1 H1O N1 0.825(15) 2.004(15) 2.7389(12) 148.1(13)

loop_
_geom_torsion_atom_site_label_1
_geom_torsion_atom_site_label_2
_geom_torsion_atom_site_label_3
_geom_torsion_atom_site_label_4
_geom_torsion
C3 N1 C1 S1 0.23(11)
C3 N1 C1 C4 -176.58(9)
C2 S1 C1 N1 -0.01(8)
C2 S1 C1 C4 176.82(9)
C1 S1 C2 C3 -0.21(9)
S1 C2 C3 N1 0.38(12)
S1 C2 C3 C15 -178.70(8)
C1 N1 C3 C2 -0.40(13)
C1 N1 C3 C15 178.75(9)
S1 C1 C4 C5 3.69(12)
S1 C1 C4 C6 -123.35(8)
N1 C1 C4 C5 -179.79(9)
N1 C1 C4 C6 53.17(12)
C1 C4 C6 O1 -64.02(10)
C1 C4 C6 C7 -179.97(8)
C1 C4 C6 C10 56.56(11)
C5 C4 C6 O1 170.12(8)
C5 C4 C6 C7 54.17(12)
C5 C4 C6 C10 -69.29(11)
O1 C6 C7 C8 102.87(11)
O1 C6 C7 C11 -73.81(11)
C4 C6 C7 C8 -139.00(10)
C4 C6 C7 C11 44.33(13)
C10 C6 C7 C8 -14.65(13)
C10 C6 C7 C11 168.67(9)
C9 O2 C8 C7 -21.38(14)
C9 O2 C8 C14 158.26(9)
C6 C7 C8 O2 2.64(15)
C6 C7 C8 C14 -176.98(9)
C11 C7 C8 O2 179.43(10)
C11 C7 C8 C14 -0.19(15)
C8 O2 C9 C10 52.07(13)
O2 C9 C10 C6 -64.60(12)
O1 C6 C10 C9 -71.07(11)
C4 C6 C10 C9 168.83(9)
C7 C6 C10 C9 43.59(12)
C6 C7 C11 C12 177.86(10)
C8 C7 C11 C12 1.07(16)
C7 C11 C12 C13 -1.16(18)
C11 C12 C13 C14 0.34(18)
C12 C13 C14 C8 0.52(16)
O2 C8 C14 C13 179.75(10)
C7 C8 C14 C13 -0.60(15)
N1 C3 C15 C16 176.43(9)
N1 C3 C15 C20 -3.82(15)
C2 C3 C15 C16 -4.53(16)
C2 C3 C15 C20 175.22(11)
C3 C15 C16 C17 179.89(10)
C20 C15 C16 C17 0.13(16)
C15 C16 C17 C18 0.02(18)
C16 C17 C18 C19 -0.44(19)
C17 C18 C19 C20 0.71(18)
C18 C19 C20 C15 -0.57(17)
C3 C15 C20 C19 -179.62(10)
C16 C15 C20 C19 0.14(16)
